data_4320902
loop_
_publ_author_name
'Witold Paw'
'Thomas H. Baum'
'Kin-Chung Lam'
'Arnold L. Rheingold'

_publ_section_title
;
 Low-Melting, Mononuclear Tetrahydrofuran Complexes of
 M(2,2,6,6-tetramethylheptane-3,5-dionate)2 (M = Ba, Sr) and Related
 Analogues
;
_journal_name_full 'Inorganic Chemistry'
_journal_page_first 2011
_journal_page_last 2014
_journal_paper_doi 10.1021/ic990641z
_journal_volume 39
_journal_year 2000
_chemical_formula_sum 'C38 H70 Ba O8'
_chemical_formula_weight 792.28
_chemical_name_systematic
;
 [Ba(thd)2(THF)4]
;
_space_group_IT_number 15
_symmetry_cell_setting monoclinic
_symmetry_space_group_name_Hall '-I 2ya'
_symmetry_space_group_name_H-M 'I 1 2/a 1'
_atom_sites_solution_hydrogens geom
_atom_sites_solution_primary direct
_atom_sites_solution_secondary difmap
_audit_creation_method SHELXL-97
_cell_angle_alpha 90.00
_cell_angle_beta 109.3710(10)
_cell_angle_gamma 90.00
_cell_formula_units_Z 4
_cell_length_a 19.9003(4)
_cell_length_b 9.5492(2)
_cell_length_c 23.6351(4)
_cell_measurement_reflns_used 3977
_cell_measurement_temperature 173(2)
_cell_measurement_theta_max 25.0
_cell_measurement_theta_min 2.0
_cell_volume 4237.17(14)
_computing_cell_refinement 'Bruker SMART'
_computing_data_collection 'Bruker SMART'
_computing_data_reduction 'Bruker SHELXTL'
_computing_molecular_graphics 'Bruker SHELXTL'
_computing_publication_material 'Bruker SHELXTL'
_computing_structure_refinement 'SHELXL-97 (Sheldrick, 1997)'
_computing_structure_solution 'SHELXS-97 (Sheldrick, 1990)'
_diffrn_ambient_temperature 173(2)
_diffrn_measured_fraction_theta_full 0.989
_diffrn_measured_fraction_theta_max 0.989
_diffrn_measurement_device_type 'CCD area detector'
_diffrn_measurement_method 'phi and omega scans'
_diffrn_radiation_monochromator graphite
_diffrn_radiation_source 'fine-focus sealed tube'
_diffrn_radiation_type MoK\a
_diffrn_radiation_wavelength 0.71073
_diffrn_reflns_av_R_equivalents 0.0680
_diffrn_reflns_av_sigmaI/netI 0.0668
_diffrn_reflns_limit_h_max 21
_diffrn_reflns_limit_h_min -22
_diffrn_reflns_limit_k_max 10
_diffrn_reflns_limit_k_min 0
_diffrn_reflns_limit_l_max 26
_diffrn_reflns_limit_l_min 0
_diffrn_reflns_number 9593
_diffrn_reflns_theta_full 24.00
_diffrn_reflns_theta_max 24.00
_diffrn_reflns_theta_min 1.83
_exptl_absorpt_coefficient_mu 0.981
_exptl_absorpt_correction_T_max 1.000
_exptl_absorpt_correction_T_min 0.438
_exptl_absorpt_correction_type DIFABS
_exptl_crystal_colour Colorless
_exptl_crystal_density_diffrn 1.242
_exptl_crystal_density_method 'not measured'
_exptl_crystal_description Block
_exptl_crystal_F_000 1672
_exptl_crystal_size_max 0.50
_exptl_crystal_size_mid 0.30
_exptl_crystal_size_min 0.20
_refine_diff_density_max 1.035
_refine_diff_density_min -0.642
_refine_diff_density_rms 0.142
_refine_ls_extinction_method none
_refine_ls_goodness_of_fit_ref 1.560
_refine_ls_hydrogen_treatment mixed
_refine_ls_matrix_type full
_refine_ls_number_parameters 213
_refine_ls_number_reflns 3283
_refine_ls_number_restraints 0
_refine_ls_restrained_S_all 1.560
_refine_ls_R_factor_all 0.1001
_refine_ls_R_factor_gt 0.0761
_refine_ls_shift/su_max 0.016
_refine_ls_shift/su_mean 0.004
_refine_ls_structure_factor_coef Fsqd
_refine_ls_weighting_details 'calc w=1/[\s^2^(Fo^2^)+(0.1000P)^2^+0.0000P] where P=(Fo^2^+2Fc^2^)/3'
_refine_ls_weighting_scheme calc
_refine_ls_wR_factor_gt 0.2062
_refine_ls_wR_factor_ref 0.2291
_reflns_number_gt 2603
_reflns_number_total 3283
_reflns_threshold_expression >2sigma(I)
_cod_data_source_file ic990641z_1.cif
_cod_data_source_block atm22r1
_cod_depositor_comments
;
The following automatic conversions were performed:

'_symmetry_cell_setting' value 'Monoclinic' changed to 'monoclinic'
according to the built-in table from CIF Core dictionary named
'cif_core.dic' version 2.4.1 from 2010-06-29.

Automatic conversion script
Id: cif_fix_values 1646 2011-03-28 12:23:43Z adriana 
;
_cod_original_cell_volume 4237.15(15)
_cod_database_code 4320902

loop_
_symmetry_equiv_pos_as_xyz
'x, y, z'
'-x+1/2, y, -z'
'x+1/2, y+1/2, z+1/2'
'-x+1, y+1/2, -z+1/2'
'-x, -y, -z'
'x-1/2, -y, z'
'-x+1/2, -y+1/2, -z+1/2'
'x, -y+1/2, z+1/2'

loop_
_atom_site_label
_atom_site_type_symbol
_atom_site_fract_x
_atom_site_fract_y
_atom_site_fract_z
_atom_site_U_iso_or_equiv
_atom_site_adp_type
_atom_site_occupancy
_atom_site_symmetry_multiplicity
_atom_site_calc_flag
_atom_site_refinement_flags
_atom_site_disorder_assembly
_atom_site_disorder_group
Ba1 Ba 0.2500 0.50739(7) 0.0000 0.0374(3) Uani 1 2 d S . .
O1 O 0.3204(3) 0.5639(8) 0.1145(3) 0.0520(16) Uani 1 1 d . . .
O2 O 0.1804(3) 0.4490(8) 0.0749(3) 0.0509(16) Uani 1 1 d . . .
O3 O 0.3272(3) 0.7501(8) -0.0012(4) 0.068(2) Uani 1 1 d . . .
O4 O 0.3291(3) 0.2643(7) 0.0434(3) 0.063(2) Uani 1 1 d . . .
C1 C 0.3119(4) 0.5579(9) 0.1642(4) 0.0356(17) Uani 1 1 d . . .
C2 C 0.2509(5) 0.5032(8) 0.1741(4) 0.0367(18) Uani 1 1 d . . .
H2A H 0.2507 0.5026 0.2142 0.044 Uiso 1 1 calc R . .
C3 C 0.1911(4) 0.4500(9) 0.1301(4) 0.0383(19) Uani 1 1 d . . .
C4 C 0.3728(4) 0.6156(8) 0.2161(4) 0.043(2) Uani 1 1 d . . .
C5 C 0.3980(7) 0.7523(14) 0.1988(5) 0.100(5) Uani 1 1 d . . .
H5A H 0.4092 0.7397 0.1617 0.150 Uiso 1 1 calc R . .
H5B H 0.4408 0.7833 0.2309 0.150 Uiso 1 1 calc R . .
H5C H 0.3605 0.8229 0.1923 0.150 Uiso 1 1 calc R . .
C6 C 0.3560(5) 0.6357(11) 0.2742(4) 0.057(3) Uani 1 1 d . . .
H6A H 0.3175 0.7042 0.2676 0.086 Uiso 1 1 calc R . .
H6B H 0.3986 0.6696 0.3058 0.086 Uiso 1 1 calc R . .
H6C H 0.3411 0.5460 0.2865 0.086 Uiso 1 1 calc R . .
C7 C 0.4343(6) 0.5083(12) 0.2308(6) 0.074(4) Uani 1 1 d . . .
H7A H 0.4472 0.4909 0.1948 0.111 Uiso 1 1 calc R . .
H7B H 0.4191 0.4205 0.2443 0.111 Uiso 1 1 calc R . .
H7C H 0.4757 0.5456 0.2627 0.111 Uiso 1 1 calc R . .
C8 C 0.1286(4) 0.3891(9) 0.1471(4) 0.043(2) Uani 1 1 d . . .
C9 C 0.0622(5) 0.4727(11) 0.1156(6) 0.065(3) Uani 1 1 d . . .
H9A H 0.0690 0.5698 0.1297 0.098 Uiso 1 1 calc R . .
H9B H 0.0216 0.4319 0.1245 0.098 Uiso 1 1 calc R . .
H9C H 0.0530 0.4704 0.0722 0.098 Uiso 1 1 calc R . .
C10 C 0.1410(5) 0.3859(12) 0.2146(5) 0.064(3) Uani 1 1 d . . .
H10A H 0.1473 0.4817 0.2303 0.096 Uiso 1 1 calc R . .
H10B H 0.1837 0.3308 0.2348 0.096 Uiso 1 1 calc R . .
H10C H 0.0997 0.3431 0.2217 0.096 Uiso 1 1 calc R . .
C11 C 0.1183(6) 0.2357(10) 0.1248(5) 0.066(3) Uani 1 1 d . . .
H11A H 0.1102 0.2333 0.0816 0.100 Uiso 1 1 calc R . .
H11B H 0.0771 0.1952 0.1329 0.100 Uiso 1 1 calc R . .
H11C H 0.1611 0.1814 0.1459 0.100 Uiso 1 1 calc R . .
C12 C 0.4020(5) 0.7390(16) 0.0204(7) 0.088(4) Uani 1 1 d . . .
H12A H 0.4161 0.6419 0.0148 0.105 Uiso 1 1 calc R . .
H12B H 0.4200 0.7604 0.0638 0.105 Uiso 1 1 calc R . .
C13 C 0.4327(8) 0.8342(18) -0.0110(9) 0.123(6) Uani 1 1 d . . .
H13A H 0.4593 0.9094 0.0161 0.147 Uiso 1 1 calc R . .
H13B H 0.4655 0.7845 -0.0278 0.147 Uiso 1 1 calc R . .
C14 C 0.3760(11) 0.888(3) -0.0556(9) 0.159(9) Uani 1 1 d . . .
H14A H 0.3730 0.9897 -0.0493 0.191 Uiso 1 1 calc R . .
H14B H 0.3834 0.8737 -0.0946 0.191 Uiso 1 1 calc R . .
C15 C 0.3135(7) 0.8262(15) -0.0574(7) 0.111(6) Uani 1 1 d . . .
H15A H 0.2970 0.7611 -0.0918 0.133 Uiso 1 1 calc R . .
H15B H 0.2763 0.8982 -0.0617 0.133 Uiso 1 1 calc R . .
C16 C 0.3109(6) 0.1891(15) 0.0897(7) 0.103(6) Uani 1 1 d . . .
H16A H 0.2945 0.2552 0.1147 0.123 Uiso 1 1 calc R . .
H16B H 0.2724 0.1207 0.0715 0.123 Uiso 1 1 calc R . .
C17 C 0.3733(9) 0.120(2) 0.1249(8) 0.140(8) Uani 1 1 d . . .
H17A H 0.3694 0.0182 0.1156 0.168 Uiso 1 1 calc R . .
H17B H 0.3796 0.1312 0.1680 0.168 Uiso 1 1 calc R . .
C18 C 0.4335(7) 0.1782(16) 0.1121(7) 0.101(5) Uani 1 1 d . . .
H18A H 0.4613 0.1033 0.1011 0.122 Uiso 1 1 calc R . .
H18B H 0.4651 0.2287 0.1475 0.122 Uiso 1 1 calc R . .
C19 C 0.4033(5) 0.2764(16) 0.0609(6) 0.086(4) Uani 1 1 d . . .
H19A H 0.4182 0.3737 0.0735 0.104 Uiso 1 1 calc R . .
H19B H 0.4202 0.2515 0.0273 0.104 Uiso 1 1 calc R . .

loop_
_atom_site_aniso_label
_atom_site_aniso_U_11
_atom_site_aniso_U_22
_atom_site_aniso_U_33
_atom_site_aniso_U_23
_atom_site_aniso_U_13
_atom_site_aniso_U_12
Ba1 0.0295(4) 0.0398(5) 0.0411(5) 0.000 0.0095(3) 0.000
O1 0.043(3) 0.073(4) 0.040(4) -0.010(3) 0.012(3) -0.026(3)
O2 0.040(3) 0.072(4) 0.039(4) -0.009(3) 0.012(3) -0.017(3)
O3 0.036(3) 0.075(5) 0.086(6) 0.030(4) 0.011(3) 0.002(3)
O4 0.025(3) 0.063(4) 0.088(5) 0.031(4) 0.001(3) 0.005(3)
C1 0.038(4) 0.029(4) 0.040(5) 0.000(4) 0.013(4) -0.002(4)
C2 0.031(4) 0.038(4) 0.038(4) 0.005(4) 0.007(3) -0.004(4)
C3 0.029(4) 0.034(4) 0.052(5) -0.010(4) 0.014(4) -0.004(3)
C4 0.044(5) 0.033(4) 0.046(5) -0.009(4) 0.006(4) -0.009(4)
C5 0.115(11) 0.105(10) 0.062(8) -0.007(7) 0.005(7) -0.073(9)
C6 0.043(5) 0.076(7) 0.047(5) -0.017(5) 0.008(4) -0.014(5)
C7 0.040(6) 0.106(10) 0.070(7) -0.027(6) 0.010(5) 0.014(6)
C8 0.036(4) 0.043(5) 0.050(5) -0.011(4) 0.014(4) -0.020(4)
C9 0.030(5) 0.083(8) 0.085(8) 0.006(6) 0.022(5) -0.005(5)
C10 0.056(6) 0.074(7) 0.072(7) -0.014(6) 0.035(6) -0.016(6)
C11 0.076(7) 0.045(6) 0.088(8) -0.007(5) 0.041(6) -0.022(5)
C12 0.029(5) 0.106(10) 0.115(11) 0.032(9) 0.006(6) -0.007(6)
C13 0.061(9) 0.111(12) 0.20(2) 0.037(13) 0.056(11) -0.001(8)
C14 0.136(16) 0.23(3) 0.121(16) 0.067(17) 0.051(13) -0.032(19)
C15 0.079(9) 0.079(9) 0.129(13) 0.041(9) -0.026(9) -0.023(7)
C16 0.069(8) 0.101(10) 0.149(13) 0.097(10) 0.051(8) 0.027(7)
C17 0.129(14) 0.17(2) 0.119(14) 0.086(14) 0.038(12) 0.026(14)
C18 0.065(8) 0.103(11) 0.108(11) 0.033(9) -0.009(8) 0.028(8)
C19 0.026(5) 0.119(11) 0.109(10) 0.050(9) 0.016(6) 0.015(6)

loop_
_atom_type_symbol
_atom_type_description
_atom_type_scat_dispersion_real
_atom_type_scat_dispersion_imag
_atom_type_scat_source
C C 0.0033 0.0016 'International Tables Vol C Tables 4.2.6.8 and 6.1.1.4'
H H 0.0000 0.0000 'International Tables Vol C Tables 4.2.6.8 and 6.1.1.4'
O O 0.0106 0.0060 'International Tables Vol C Tables 4.2.6.8 and 6.1.1.4'
Ba Ba -0.3244 2.2819 'International Tables Vol C Tables 4.2.6.8 and 6.1.1.4'

loop_
_geom_angle_atom_site_label_1
_geom_angle_atom_site_label_2
_geom_angle_atom_site_label_3
_geom_angle
_geom_angle_site_symmetry_1
_geom_angle_site_symmetry_3
_geom_angle_publ_flag
O2 Ba1 O2 155.6(3) . 2 ?
O2 Ba1 O1 120.5(2) . 2 ?
O2 Ba1 O1 65.02(18) 2 2 ?
O2 Ba1 O1 65.02(18) . . ?
O2 Ba1 O1 120.5(2) 2 . ?
O1 Ba1 O1 156.6(3) 2 . ?
O2 Ba1 O3 75.9(2) . 2 ?
O2 Ba1 O3 126.5(2) 2 2 ?
O1 Ba1 O3 74.6(2) 2 2 ?
O1 Ba1 O3 85.8(2) . 2 ?
O2 Ba1 O3 126.5(2) . . ?
O2 Ba1 O3 75.9(2) 2 . ?
O1 Ba1 O3 85.8(2) 2 . ?
O1 Ba1 O3 74.6(2) . . ?
O3 Ba1 O3 67.4(3) 2 . ?
O2 Ba1 O4 73.4(2) . 2 ?
O2 Ba1 O4 86.3(2) 2 2 ?
O1 Ba1 O4 75.7(2) 2 2 ?
O1 Ba1 O4 125.7(2) . 2 ?
O3 Ba1 O4 116.65(19) 2 2 ?
O3 Ba1 O4 158.5(3) . 2 ?
O2 Ba1 O4 86.3(2) . . ?
O2 Ba1 O4 73.4(2) 2 . ?
O1 Ba1 O4 125.7(2) 2 . ?
O1 Ba1 O4 75.7(2) . . ?
O3 Ba1 O4 158.5(3) 2 . ?
O3 Ba1 O4 116.65(19) . . ?
O4 Ba1 O4 68.1(3) 2 . ?
C1 O1 Ba1 139.6(5) . . ?
C3 O2 Ba1 138.7(5) . . ?
C12 O3 C15 102.9(9) . . ?
C12 O3 Ba1 117.0(7) . . ?
C15 O3 Ba1 119.1(7) . . ?
C19 O4 C16 108.6(8) . . ?
C19 O4 Ba1 116.7(7) . . ?
C16 O4 Ba1 115.8(6) . . ?
O1 C1 C2 124.7(8) . . ?
O1 C1 C4 115.2(7) . . ?
C2 C1 C4 120.1(8) . . ?
C3 C2 C1 125.6(8) . . ?
O2 C3 C2 126.2(8) . . ?
O2 C3 C8 113.3(7) . . ?
C2 C3 C8 120.5(8) . . ?
C5 C4 C1 110.1(8) . . ?
C5 C4 C6 109.2(8) . . ?
C1 C4 C6 114.7(7) . . ?
C5 C4 C7 109.0(10) . . ?
C1 C4 C7 107.6(7) . . ?
C6 C4 C7 105.9(8) . . ?
C9 C8 C10 109.6(8) . . ?
C9 C8 C3 108.8(7) . . ?
C10 C8 C3 114.5(7) . . ?
C9 C8 C11 109.7(8) . . ?
C10 C8 C11 107.0(8) . . ?
C3 C8 C11 107.2(7) . . ?
O3 C12 C13 110.2(11) . . ?
C14 C13 C12 104.6(13) . . ?
C15 C14 C13 112.0(16) . . ?
C14 C15 O3 107.1(12) . . ?
C17 C16 O4 106.7(10) . . ?
C16 C17 C18 108.8(12) . . ?
C17 C18 C19 106.0(10) . . ?
O4 C19 C18 106.8(10) . . ?

loop_
_geom_bond_atom_site_label_1
_geom_bond_atom_site_label_2
_geom_bond_distance
_geom_bond_site_symmetry_2
_geom_bond_publ_flag
Ba1 O2 2.643(6) . ?
Ba1 O2 2.644(6) 2 ?
Ba1 O1 2.657(6) 2 ?
Ba1 O1 2.657(6) . ?
Ba1 O3 2.786(7) 2 ?
Ba1 O3 2.786(7) . ?
Ba1 O4 2.801(6) 2 ?
Ba1 O4 2.801(6) . ?
O1 C1 1.243(10) . ?
O2 C3 1.251(11) . ?
O3 C12 1.408(11) . ?
O3 C15 1.458(15) . ?
O4 C19 1.401(10) . ?
O4 C16 1.452(12) . ?
C1 C2 1.409(12) . ?
C1 C4 1.515(11) . ?
C2 C3 1.391(12) . ?
C3 C8 1.541(11) . ?
C4 C5 1.503(14) . ?
C4 C6 1.529(13) . ?
C4 C7 1.546(13) . ?
C8 C9 1.511(13) . ?
C8 C10 1.532(13) . ?
C8 C11 1.547(12) . ?
C12 C13 1.432(18) . ?
C13 C14 1.36(2) . ?
C14 C15 1.36(2) . ?
C16 C17 1.410(17) . ?
C17 C18 1.443(19) . ?
C18 C19 1.491(16) . ?
